data_7120209
loop_
_publ_author_name
'Ueda, Misa'
'Horiuchi, Shinnosuke'
'Sakuda, Eri'
'Nakao, Yoshihide'
'Arikawa, Yasuhiro'
'Umakoshi, Keisuke'

_publ_section_title
;
 Reversible formation and cleavage of Pt\\rightarrow Ag dative bonds in a
 pre-organized cavity of a luminescent heteropolynuclear platinum(ii)
 complex
;
_journal_name_full 'Chem. Commun.'
_journal_paper_doi 10.1039/C7CC03447D
_journal_year 2017
_chemical_formula_moiety 'C42 H34 Cl3 N5 Pt'
_chemical_formula_sum 'C42 H34 Cl3 N5 Pt'
_chemical_formula_weight 910.21
_space_group_crystal_system monoclinic
_space_group_IT_number 14
_space_group_name_Hall '-P 2ybc'
_space_group_name_H-M_alt 'P 1 21/c 1'
_symmetry_space_group_name_Hall '-P 2ybc'
_symmetry_space_group_name_H-M 'P 1 21/c 1'
_atom_sites_solution_hydrogens geom
_atom_sites_solution_primary direct
_atom_sites_solution_secondary difmap
_audit_update_record
;
2017-03-02 deposited with the CCDC.
2017-05-19 downloaded from the CCDC.
;
_cell_angle_alpha 90.0000
_cell_angle_beta 93.005(2)
_cell_angle_gamma 90.0000
_cell_formula_units_Z 8
_cell_length_a 15.354(2)
_cell_length_b 20.314(3)
_cell_length_c 23.041(4)
_cell_measurement_reflns_used 18827
_cell_measurement_temperature 273
_cell_measurement_theta_max 29.13
_cell_measurement_theta_min 1.85
_cell_volume 7176.6(19)
_computing_cell_refinement DTREK
_computing_data_collection DTREK
_computing_data_reduction DTREK
_computing_molecular_graphics 'CrystalStructure 4.2'
_computing_publication_material 'CrystalStructure 4.2 (Rigaku, 2015)'
_computing_structure_refinement 'SHELXL97 (Sheldrick, 2008)'
_computing_structure_solution 'SHELXS97 (Sheldrick, 2008)'
_diffrn_ambient_temperature 273
_diffrn_detector_area_resol_mean 29.257
_diffrn_measured_fraction_theta_full 0.983
_diffrn_measured_fraction_theta_max 0.983
_diffrn_measurement_device_type 'Rigaku Saturn70'
_diffrn_measurement_method \w
_diffrn_radiation_type 'Mo K\a'
_diffrn_radiation_wavelength 0.71075
_diffrn_reflns_av_R_equivalents 0.0697
_diffrn_reflns_Laue_measured_fraction_full 0.000
_diffrn_reflns_Laue_measured_fraction_max 0.000
_diffrn_reflns_limit_h_max 19
_diffrn_reflns_limit_h_min -20
_diffrn_reflns_limit_k_max 26
_diffrn_reflns_limit_k_min -26
_diffrn_reflns_limit_l_max 31
_diffrn_reflns_limit_l_min -31
_diffrn_reflns_number 65554
_diffrn_reflns_point_group_measured_fraction_full 0.000
_diffrn_reflns_point_group_measured_fraction_max 0.000
_diffrn_reflns_theta_full 29.110
_diffrn_reflns_theta_max 29.110
_diffrn_reflns_theta_min 1.852
_diffrn_standards_number 0
_exptl_absorpt_coefficient_mu 4.157
_exptl_absorpt_correction_T_max 0.847
_exptl_absorpt_correction_T_min 0.675
_exptl_absorpt_correction_type multi-scan
_exptl_absorpt_process_details 'REQAB (Rigaku, 1998)'
_exptl_crystal_colour yellow
_exptl_crystal_density_diffrn 1.685
_exptl_crystal_density_method 'not measured'
_exptl_crystal_description platelet
_exptl_crystal_F_000 3600.00
_exptl_crystal_size_max 0.110
_exptl_crystal_size_mid 0.090
_exptl_crystal_size_min 0.040
_refine_diff_density_max 2.84
_refine_diff_density_min -2.04
_refine_ls_extinction_method none
_refine_ls_goodness_of_fit_ref 1.082
_refine_ls_hydrogen_treatment constr
_refine_ls_number_parameters 919
_refine_ls_number_reflns 18939
_refine_ls_number_restraints 0
_refine_ls_R_factor_all 0.0909
_refine_ls_R_factor_gt 0.0655
_refine_ls_shift/su_max 0.001
_refine_ls_structure_factor_coef Fsqd
_refine_ls_weighting_details 'w = 1/[\s^2^(Fo^2^)+(0.0365P)^2^+40.9788P] where P=(Fo^2^+2Fc^2^)/3'
_refine_ls_weighting_scheme calc
_refine_ls_wR_factor_gt 0.1203
_refine_ls_wR_factor_ref 0.1340
_reflns_number_gt 14572
_reflns_number_total 18939
_reflns_threshold_expression F^2^>2.0\s(F^2^)
_cod_data_source_file c7cc03447d2.cif
_cod_data_source_block 1a
_cod_original_cell_volume 7176.8(19)
_cod_database_code 7120209

loop_
_space_group_symop_id
_space_group_symop_operation_xyz
1 +X,+Y,+Z
2 -X,1/2+Y,1/2-Z
3 -X,-Y,-Z
4 +X,-1/2-Y,-1/2+Z

loop_
_atom_site_label
_atom_site_type_symbol
_atom_site_fract_x
_atom_site_fract_y
_atom_site_fract_z
_atom_site_U_iso_or_equiv
_atom_site_adp_type
_atom_site_occupancy
_atom_site_symmetry_multiplicity
_atom_site_calc_flag
_atom_site_refinement_flags
Pt1 Pt 0.642939(17) 0.687914(13) 0.265387(11) 0.01696(7) Uani 1 1 d .
Pt2 Pt 0.856689(17) 0.339507(13) 0.243834(11) 0.01845(7) Uani 1 1 d .
N11 N 0.7668(4) 0.6553(3) 0.2806(2) 0.0221(13) Uani 1 1 d .
C12 C 0.7908(4) 0.6057(3) 0.2452(3) 0.0203(14) Uani 1 1 d .
C13 C 0.8765(5) 0.5823(4) 0.2491(3) 0.0261(16) Uani 1 1 d .
H13 H 0.8930 0.5486 0.2247 0.031 Uiso 1 1 calc R
C14 C 0.9367(5) 0.6089(4) 0.2890(3) 0.0296(17) Uani 1 1 d .
H14 H 0.9937 0.5934 0.2919 0.035 Uiso 1 1 calc R
C15 C 0.9105(5) 0.6591(4) 0.3246(3) 0.0285(17) Uani 1 1 d .
H15 H 0.9500 0.6781 0.3516 0.034 Uiso 1 1 calc R
C16 C 0.8250(5) 0.6809(4) 0.3197(3) 0.0252(16) Uani 1 1 d .
H16 H 0.8075 0.7143 0.3442 0.030 Uiso 1 1 calc R
C121 C 0.7228(5) 0.5826(3) 0.2036(3) 0.0216(15) Uani 1 1 d .
C122 C 0.6444(4) 0.6181(3) 0.2046(3) 0.0178(13) Uani 1 1 d .
C123 C 0.5764(5) 0.6002(4) 0.1643(3) 0.0249(16) Uani 1 1 d .
H123 H 0.5237 0.6228 0.1641 0.030 Uiso 1 1 calc R
C124 C 0.5868(5) 0.5492(4) 0.1248(3) 0.0286(17) Uani 1 1 d .
H124 H 0.5416 0.5384 0.0981 0.034 Uiso 1 1 calc R
C125 C 0.6649(5) 0.5143(4) 0.1253(3) 0.0293(17) Uani 1 1 d .
H125 H 0.6717 0.4799 0.0993 0.035 Uiso 1 1 calc R
C126 C 0.7321(5) 0.5311(4) 0.1646(3) 0.0272(16) Uani 1 1 d .
H126 H 0.7842 0.5078 0.1650 0.033 Uiso 1 1 calc R
N21 N 0.5195(4) 0.7159(3) 0.2406(2) 0.0203(12) Uani 1 1 d .
N22 N 0.5049(4) 0.7595(3) 0.1957(2) 0.0182(12) Uani 1 1 d .
H22 H 0.5449 0.7816 0.1796 0.022 Uiso 1 1 calc R
C23 C 0.4192(4) 0.7630(3) 0.1802(3) 0.0197(14) Uani 1 1 d .
C24 C 0.3758(5) 0.7212(3) 0.2155(3) 0.0210(14) Uani 1 1 d .
H24 H 0.3161 0.7134 0.2151 0.025 Uiso 1 1 calc R
C25 C 0.4415(5) 0.6924(3) 0.2526(3) 0.0201(14) Uani 1 1 d .
C231 C 0.3855(5) 0.8065(3) 0.1333(3) 0.0205(14) Uani 1 1 d .
C232 C 0.4372(5) 0.8523(4) 0.1059(3) 0.0233(15) Uani 1 1 d .
H232 H 0.4958 0.8561 0.1177 0.028 Uiso 1 1 calc R
C233 C 0.4033(5) 0.8922(4) 0.0617(3) 0.0277(17) Uani 1 1 d .
H233 H 0.4391 0.9220 0.0436 0.033 Uiso 1 1 calc R
C234 C 0.3153(5) 0.8877(4) 0.0444(3) 0.0267(16) Uani 1 1 d .
H234 H 0.2922 0.9148 0.0150 0.032 Uiso 1 1 calc R
C235 C 0.2618(5) 0.8427(4) 0.0707(3) 0.0307(18) Uani 1 1 d .
H235 H 0.2030 0.8396 0.0591 0.037 Uiso 1 1 calc R
C236 C 0.2974(5) 0.8023(4) 0.1149(3) 0.0241(15) Uani 1 1 d .
H236 H 0.2618 0.7720 0.1325 0.029 Uiso 1 1 calc R
C251 C 0.4292(4) 0.6443(4) 0.3000(3) 0.0199(14) Uani 1 1 d .
C252 C 0.3899(5) 0.6651(4) 0.3499(3) 0.0300(17) Uani 1 1 d .
H252 H 0.3737 0.7089 0.3538 0.036 Uiso 1 1 calc R
C253 C 0.3747(6) 0.6206(5) 0.3937(4) 0.045(2) Uani 1 1 d .
H253 H 0.3503 0.6347 0.4276 0.054 Uiso 1 1 calc R
C254 C 0.3960(6) 0.5557(5) 0.3867(4) 0.052(3) Uani 1 1 d .
H254 H 0.3846 0.5259 0.4160 0.063 Uiso 1 1 calc R
C255 C 0.4345(6) 0.5329(4) 0.3367(4) 0.043(2) Uani 1 1 d .
H255 H 0.4475 0.4885 0.3323 0.051 Uiso 1 1 calc R
C256 C 0.4527(5) 0.5783(4) 0.2937(4) 0.0303(17) Uani 1 1 d .
H256 H 0.4805 0.5647 0.2609 0.036 Uiso 1 1 calc R
N31 N 0.6459(3) 0.7592(3) 0.3337(2) 0.0178(12) Uani 1 1 d .
N32 N 0.6466(4) 0.8238(3) 0.3208(2) 0.0195(12) Uani 1 1 d .
H32 H 0.6479 0.8392 0.2860 0.023 Uiso 1 1 calc R
C33 C 0.6449(4) 0.8619(3) 0.3694(3) 0.0197(14) Uani 1 1 d .
C34 C 0.6439(5) 0.8179(3) 0.4150(3) 0.0215(15) Uani 1 1 d .
H34 H 0.6426 0.8287 0.4542 0.026 Uiso 1 1 calc R
C35 C 0.6450(5) 0.7548(4) 0.3921(3) 0.0232(15) Uani 1 1 d .
C331 C 0.6481(5) 0.9338(4) 0.3708(3) 0.0237(15) Uani 1 1 d .
C332 C 0.6654(5) 0.9715(4) 0.3218(3) 0.0252(16) Uani 1 1 d .
H332 H 0.6709 0.9511 0.2861 0.030 Uiso 1 1 calc R
C333 C 0.6742(5) 1.0392(4) 0.3267(4) 0.0296(17) Uani 1 1 d .
H333 H 0.6855 1.0639 0.2939 0.036 Uiso 1 1 calc R
C334 C 0.6665(5) 1.0708(4) 0.3796(4) 0.0346(19) Uani 1 1 d .
H334 H 0.6735 1.1162 0.3825 0.042 Uiso 1 1 calc R
C335 C 0.6484(5) 1.0336(4) 0.4282(4) 0.0304(18) Uani 1 1 d .
H335 H 0.6429 1.0541 0.4638 0.037 Uiso 1 1 calc R
C336 C 0.6384(5) 0.9661(4) 0.4235(3) 0.0284(17) Uani 1 1 d .
H336 H 0.6251 0.9418 0.4561 0.034 Uiso 1 1 calc R
C351 C 0.6456(5) 0.6924(4) 0.4252(3) 0.0225(15) Uani 1 1 d .
C352 C 0.6708(6) 0.6955(5) 0.4846(3) 0.039(2) Uani 1 1 d .
H352 H 0.6880 0.7356 0.5011 0.047 Uiso 1 1 calc R
C353 C 0.6704(6) 0.6398(5) 0.5189(4) 0.045(2) Uani 1 1 d .
H353 H 0.6867 0.6427 0.5583 0.054 Uiso 1 1 calc R
C354 C 0.6456(7) 0.5795(5) 0.4948(4) 0.049(3) Uani 1 1 d .
H354 H 0.6474 0.5415 0.5174 0.059 Uiso 1 1 calc R
C355 C 0.6181(6) 0.5769(4) 0.4366(4) 0.039(2) Uani 1 1 d .
H355 H 0.5992 0.5371 0.4204 0.047 Uiso 1 1 calc R
C356 C 0.6185(5) 0.6330(4) 0.4024(4) 0.0299(17) Uani 1 1 d .
H356 H 0.6001 0.6303 0.3633 0.036 Uiso 1 1 calc R
N41 N 0.7325(4) 0.3706(3) 0.2295(3) 0.0237(13) Uani 1 1 d .
C42 C 0.7062(5) 0.4185(4) 0.2675(3) 0.0254(16) Uani 1 1 d .
C43 C 0.6194(5) 0.4391(4) 0.2642(4) 0.0328(19) Uani 1 1 d .
H43 H 0.6010 0.4708 0.2900 0.039 Uiso 1 1 calc R
C44 C 0.5603(5) 0.4129(4) 0.2232(4) 0.036(2) Uani 1 1 d .
H44 H 0.5025 0.4267 0.2214 0.043 Uiso 1 1 calc R
C45 C 0.5884(5) 0.3662(4) 0.1850(4) 0.034(2) Uani 1 1 d .
H45 H 0.5499 0.3486 0.1566 0.041 Uiso 1 1 calc R
C46 C 0.6751(5) 0.3457(4) 0.1894(3) 0.0273(17) Uani 1 1 d .
H46 H 0.6937 0.3139 0.1638 0.033 Uiso 1 1 calc R
C421 C 0.7738(5) 0.4397(4) 0.3089(3) 0.0254(16) Uani 1 1 d .
C422 C 0.8535(4) 0.4059(3) 0.3074(3) 0.0187(14) Uani 1 1 d .
C423 C 0.9183(5) 0.4227(4) 0.3489(3) 0.0264(16) Uani 1 1 d .
H423 H 0.9709 0.3998 0.3498 0.032 Uiso 1 1 calc R
C424 C 0.9076(5) 0.4717(4) 0.3888(3) 0.0308(18) Uani 1 1 d .
H424 H 0.9529 0.4818 0.4157 0.037 Uiso 1 1 calc R
C425 C 0.8300(6) 0.5064(4) 0.3894(4) 0.0343(19) Uani 1 1 d .
H425 H 0.8231 0.5399 0.4164 0.041 Uiso 1 1 calc R
C426 C 0.7624(6) 0.4904(4) 0.3492(4) 0.0331(19) Uani 1 1 d .
H426 H 0.7099 0.5133 0.3490 0.040 Uiso 1 1 calc R
N51 N 0.9819(4) 0.3115(3) 0.2664(2) 0.0182(12) Uani 1 1 d .
N52 N 0.9965(3) 0.2651(3) 0.3076(2) 0.0181(12) Uani 1 1 d .
H52 H 0.9563 0.2432 0.3237 0.022 Uiso 1 1 calc R
C53 C 1.0831(4) 0.2575(3) 0.3201(3) 0.0194(14) Uani 1 1 d .
C54 C 1.1252(4) 0.3014(4) 0.2858(3) 0.0212(15) Uani 1 1 d .
H54 H 1.1851 0.3080 0.2850 0.025 Uiso 1 1 calc R
C55 C 1.0591(5) 0.3345(3) 0.2522(3) 0.0197(14) Uani 1 1 d .
C531 C 1.1178(4) 0.2115(3) 0.3647(3) 0.0186(14) Uani 1 1 d .
C532 C 1.0645(5) 0.1704(4) 0.3961(3) 0.0248(16) Uani 1 1 d .
H532 H 1.0045 0.1707 0.3880 0.030 Uiso 1 1 calc R
C533 C 1.0996(5) 0.1293(3) 0.4388(3) 0.0237(15) Uani 1 1 d .
H533 H 1.0632 0.1026 0.4597 0.028 Uiso 1 1 calc R
C534 C 1.1885(5) 0.1277(4) 0.4507(3) 0.0267(16) Uani 1 1 d .
H534 H 1.2122 0.1000 0.4796 0.032 Uiso 1 1 calc R
C535 C 1.2424(5) 0.1673(4) 0.4197(3) 0.0270(17) Uani 1 1 d .
H535 H 1.3024 0.1654 0.4273 0.032 Uiso 1 1 calc R
C536 C 1.2088(5) 0.2097(3) 0.3775(3) 0.0217(15) Uani 1 1 d .
H536 H 1.2458 0.2370 0.3577 0.026 Uiso 1 1 calc R
C551 C 1.0700(4) 0.3882(4) 0.2101(3) 0.0211(14) Uani 1 1 d .
C552 C 1.1176(5) 0.3759(4) 0.1615(3) 0.0248(16) Uani 1 1 d .
H552 H 1.1388 0.3338 0.1548 0.030 Uiso 1 1 calc R
C553 C 1.1334(5) 0.4266(4) 0.1228(3) 0.0326(18) Uani 1 1 d .
H553 H 1.1631 0.4179 0.0895 0.039 Uiso 1 1 calc R
C554 C 1.1052(5) 0.4898(4) 0.1336(3) 0.0307(18) Uani 1 1 d .
H554 H 1.1175 0.5240 0.1084 0.037 Uiso 1 1 calc R
C555 C 1.0581(5) 0.5018(4) 0.1824(3) 0.0259(16) Uani 1 1 d .
H555 H 1.0386 0.5442 0.1898 0.031 Uiso 1 1 calc R
C556 C 1.0403(5) 0.4511(4) 0.2197(3) 0.0250(16) Uani 1 1 d .
H556 H 1.0077 0.4595 0.2518 0.030 Uiso 1 1 calc R
N61 N 0.8537(4) 0.2705(3) 0.1744(2) 0.0197(12) Uani 1 1 d .
N62 N 0.8486(4) 0.2058(3) 0.1865(3) 0.0222(13) Uani 1 1 d .
H62 H 0.8454 0.1903 0.2210 0.027 Uiso 1 1 calc R
C63 C 0.8490(5) 0.1680(4) 0.1382(3) 0.0242(15) Uani 1 1 d .
C64 C 0.8547(5) 0.2110(4) 0.0924(3) 0.0252(16) Uani 1 1 d .
H64 H 0.8563 0.1998 0.0533 0.030 Uiso 1 1 calc R
C65 C 0.8577(5) 0.2749(3) 0.1156(3) 0.0221(15) Uani 1 1 d .
C631 C 0.8420(5) 0.0957(3) 0.1375(3) 0.0223(15) Uani 1 1 d .
C632 C 0.8178(5) 0.0605(4) 0.1855(3) 0.0275(17) Uani 1 1 d .
H632 H 0.8085 0.0820 0.2202 0.033 Uiso 1 1 calc R
C633 C 0.8076(5) -0.0077(4) 0.1812(4) 0.0338(19) Uani 1 1 d .
H633 H 0.7912 -0.0315 0.2133 0.041 Uiso 1 1 calc R
C634 C 0.8214(5) -0.0402(4) 0.1298(4) 0.0333(19) Uani 1 1 d .
H634 H 0.8145 -0.0856 0.1276 0.040 Uiso 1 1 calc R
C635 C 0.8454(5) -0.0053(4) 0.0818(3) 0.0305(17) Uani 1 1 d .
H635 H 0.8541 -0.0271 0.0470 0.037 Uiso 1 1 calc R
C636 C 0.8567(5) 0.0629(4) 0.0857(3) 0.0284(17) Uani 1 1 d .
H636 H 0.8740 0.0865 0.0537 0.034 Uiso 1 1 calc R
C651 C 0.8639(5) 0.3362(4) 0.0828(3) 0.0252(16) Uani 1 1 d .
C652 C 0.8519(6) 0.3339(4) 0.0217(3) 0.0327(19) Uani 1 1 d .
H652 H 0.8398 0.2937 0.0037 0.039 Uiso 1 1 calc R
C653 C 0.8577(6) 0.3894(4) -0.0119(3) 0.0317(18) Uani 1 1 d .
H653 H 0.8480 0.3870 -0.0520 0.038 Uiso 1 1 calc R
C654 C 0.8781(6) 0.4495(4) 0.0147(4) 0.0353(19) Uani 1 1 d .
H654 H 0.8824 0.4873 -0.0077 0.042 Uiso 1 1 calc R
C655 C 0.8917(5) 0.4529(3) 0.0741(3) 0.0239(15) Uani 1 1 d .
H655 H 0.9056 0.4930 0.0917 0.029 Uiso 1 1 calc R
C656 C 0.8848(5) 0.3964(4) 0.1079(3) 0.0251(16) Uani 1 1 d .
H656 H 0.8945 0.3992 0.1480 0.030 Uiso 1 1 calc R
Cl1 Cl 0.84439(11) 0.16933(9) 0.31927(8) 0.0232(4) Uani 1 1 d .
Cl2 Cl 0.65393(11) 0.85801(9) 0.18897(7) 0.0227(3) Uani 1 1 d .
C1 C 0.4489(6) 0.7354(4) -0.0085(4) 0.039(2) Uani 1 1 d .
H1A H 0.4310 0.7767 0.0083 0.047 Uiso 1 1 calc R
H1B H 0.4872 0.7455 -0.0395 0.047 Uiso 1 1 calc R
Cl3 Cl 0.50749(14) 0.68873(12) 0.04554(9) 0.0395(5) Uani 1 1 d .
Cl4 Cl 0.3592(2) 0.69530(18) -0.03687(15) 0.0930(13) Uani 1 1 d .
C2 C 1.1058(8) 0.2010(5) 0.0040(5) 0.060(3) Uani 1 1 d .
H2A H 1.1434 0.1702 0.0255 0.072 Uiso 1 1 calc R
H2B H 1.1391 0.2202 -0.0264 0.072 Uiso 1 1 calc R
Cl5 Cl 1.07502(19) 0.26285(12) 0.05055(10) 0.0530(7) Uani 1 1 d .
Cl6 Cl 1.0161(2) 0.15805(18) -0.02822(16) 0.0863(12) Uani 1 1 d .

loop_
_atom_site_aniso_label
_atom_site_aniso_U_11
_atom_site_aniso_U_22
_atom_site_aniso_U_33
_atom_site_aniso_U_23
_atom_site_aniso_U_13
_atom_site_aniso_U_12
Pt1 0.01584(12) 0.01685(14) 0.01815(12) 0.00182(10) 0.00048(9) 0.00024(10)
Pt2 0.01583(12) 0.01738(15) 0.02198(13) 0.00331(10) -0.00048(9) -0.00014(10)
N11 0.019(3) 0.026(3) 0.021(3) 0.001(2) 0.000(2) 0.008(3)
C12 0.018(3) 0.020(4) 0.023(3) 0.001(3) 0.003(3) 0.006(3)
C13 0.021(4) 0.030(4) 0.028(4) -0.006(3) -0.001(3) 0.004(3)
C14 0.016(3) 0.035(5) 0.037(4) -0.001(4) -0.004(3) 0.005(3)
C15 0.019(4) 0.034(5) 0.032(4) -0.004(3) -0.007(3) 0.000(3)
C16 0.024(4) 0.024(4) 0.027(4) 0.000(3) -0.001(3) 0.000(3)
C121 0.023(4) 0.015(4) 0.026(4) 0.005(3) 0.001(3) 0.001(3)
C122 0.020(3) 0.015(3) 0.019(3) 0.005(3) 0.001(2) 0.002(3)
C123 0.025(4) 0.021(4) 0.028(4) 0.001(3) 0.000(3) 0.000(3)
C124 0.029(4) 0.032(5) 0.024(4) -0.004(3) -0.002(3) -0.006(3)
C125 0.039(5) 0.021(4) 0.029(4) -0.007(3) 0.013(3) -0.006(3)
C126 0.032(4) 0.016(4) 0.034(4) 0.000(3) 0.004(3) 0.003(3)
N21 0.022(3) 0.018(3) 0.020(3) 0.001(2) -0.004(2) 0.003(2)
N22 0.020(3) 0.017(3) 0.017(3) 0.003(2) 0.001(2) -0.001(2)
C23 0.021(3) 0.017(4) 0.020(3) -0.003(3) -0.004(3) 0.001(3)
C24 0.020(3) 0.020(4) 0.023(3) -0.001(3) 0.004(3) 0.002(3)
C25 0.024(3) 0.021(4) 0.016(3) 0.000(3) 0.003(2) -0.004(3)
C231 0.022(3) 0.021(4) 0.018(3) -0.005(3) -0.001(3) 0.008(3)
C232 0.025(4) 0.024(4) 0.021(3) 0.005(3) -0.002(3) 0.003(3)
C233 0.034(4) 0.025(4) 0.023(4) 0.002(3) 0.004(3) 0.009(3)
C234 0.031(4) 0.029(4) 0.020(3) 0.003(3) 0.001(3) 0.012(3)
C235 0.027(4) 0.036(5) 0.028(4) -0.006(3) 0.000(3) 0.010(4)
C236 0.023(4) 0.028(4) 0.021(3) -0.003(3) -0.003(3) 0.003(3)
C251 0.013(3) 0.023(4) 0.025(3) 0.002(3) 0.003(2) 0.001(3)
C252 0.033(4) 0.035(5) 0.023(4) 0.004(3) 0.002(3) 0.001(4)
C253 0.042(5) 0.060(7) 0.035(5) 0.021(5) 0.015(4) 0.002(5)
C254 0.045(6) 0.062(7) 0.051(6) 0.028(5) 0.012(5) -0.011(5)
C255 0.035(5) 0.027(5) 0.066(6) 0.021(4) 0.001(4) -0.003(4)
C256 0.032(4) 0.026(4) 0.033(4) 0.004(3) 0.001(3) -0.004(3)
N31 0.015(3) 0.019(3) 0.019(3) 0.000(2) -0.003(2) -0.004(2)
N32 0.018(3) 0.020(3) 0.021(3) 0.001(2) -0.002(2) 0.002(2)
C33 0.018(3) 0.019(4) 0.022(3) -0.005(3) 0.000(3) 0.001(3)
C34 0.025(4) 0.024(4) 0.016(3) -0.006(3) 0.002(3) 0.003(3)
C35 0.024(4) 0.026(4) 0.019(3) 0.001(3) -0.002(3) -0.001(3)
C331 0.023(4) 0.020(4) 0.028(4) 0.001(3) -0.003(3) 0.000(3)
C332 0.023(4) 0.022(4) 0.030(4) 0.000(3) -0.004(3) -0.001(3)
C333 0.027(4) 0.020(4) 0.042(5) 0.007(3) -0.005(3) -0.002(3)
C334 0.032(4) 0.024(4) 0.047(5) -0.003(4) -0.005(4) -0.003(4)
C335 0.028(4) 0.026(4) 0.038(4) -0.015(3) 0.000(3) -0.002(3)
C336 0.030(4) 0.025(4) 0.030(4) -0.004(3) 0.001(3) -0.003(3)
C351 0.023(4) 0.022(4) 0.022(3) 0.006(3) 0.003(3) 0.003(3)
C352 0.053(6) 0.039(5) 0.024(4) 0.010(4) -0.001(4) 0.008(4)
C353 0.055(6) 0.057(6) 0.022(4) 0.012(4) 0.000(4) 0.015(5)
C354 0.068(7) 0.046(6) 0.035(5) 0.019(4) 0.015(5) 0.017(5)
C355 0.053(6) 0.026(5) 0.041(5) 0.007(4) 0.015(4) 0.004(4)
C356 0.030(4) 0.028(4) 0.033(4) 0.005(3) 0.009(3) 0.003(3)
N41 0.016(3) 0.021(3) 0.035(3) 0.014(3) 0.001(2) 0.005(2)
C42 0.020(4) 0.020(4) 0.037(4) 0.008(3) 0.005(3) 0.007(3)
C43 0.026(4) 0.036(5) 0.036(4) 0.007(4) 0.002(3) 0.010(4)
C44 0.017(4) 0.040(5) 0.050(5) 0.014(4) 0.000(3) 0.004(3)
C45 0.016(4) 0.027(4) 0.057(6) 0.006(4) -0.015(3) -0.003(3)
C46 0.015(3) 0.026(4) 0.040(4) 0.002(3) -0.005(3) 0.000(3)
C421 0.024(4) 0.022(4) 0.030(4) 0.004(3) 0.003(3) 0.004(3)
C422 0.020(3) 0.015(4) 0.021(3) 0.003(3) 0.002(3) 0.002(3)
C423 0.028(4) 0.025(4) 0.027(4) 0.002(3) 0.003(3) -0.001(3)
C424 0.030(4) 0.033(5) 0.030(4) -0.003(3) 0.006(3) -0.007(4)
C425 0.039(5) 0.032(5) 0.033(4) -0.008(4) 0.012(4) 0.003(4)
C426 0.037(5) 0.027(4) 0.037(4) 0.005(4) 0.015(4) 0.008(4)
N51 0.013(3) 0.017(3) 0.024(3) 0.005(2) -0.001(2) -0.001(2)
N52 0.013(3) 0.020(3) 0.022(3) 0.010(2) 0.000(2) 0.001(2)
C53 0.018(3) 0.017(4) 0.023(3) -0.002(3) 0.000(3) 0.005(3)
C54 0.016(3) 0.026(4) 0.021(3) -0.006(3) 0.002(2) -0.002(3)
C55 0.023(3) 0.018(4) 0.018(3) 0.000(3) 0.005(3) -0.002(3)
C531 0.021(3) 0.016(3) 0.019(3) -0.002(3) 0.000(3) 0.002(3)
C532 0.018(3) 0.028(4) 0.028(4) 0.002(3) -0.003(3) 0.003(3)
C533 0.028(4) 0.017(4) 0.026(4) 0.002(3) -0.003(3) -0.001(3)
C534 0.026(4) 0.028(4) 0.026(4) 0.001(3) -0.004(3) 0.002(3)
C535 0.020(4) 0.035(5) 0.026(4) -0.005(3) 0.000(3) 0.007(3)
C536 0.023(4) 0.019(4) 0.023(3) -0.006(3) -0.001(3) -0.001(3)
C551 0.018(3) 0.022(4) 0.023(3) 0.005(3) 0.003(3) 0.001(3)
C552 0.026(4) 0.022(4) 0.028(4) 0.001(3) 0.007(3) 0.002(3)
C553 0.032(4) 0.041(5) 0.024(4) 0.003(3) 0.001(3) -0.001(4)
C554 0.037(4) 0.027(4) 0.029(4) 0.008(3) 0.001(3) -0.008(4)
C555 0.031(4) 0.016(4) 0.031(4) 0.003(3) 0.000(3) -0.002(3)
C556 0.025(4) 0.025(4) 0.026(4) -0.001(3) 0.002(3) -0.004(3)
N61 0.022(3) 0.013(3) 0.023(3) 0.000(2) -0.006(2) 0.003(2)
N62 0.024(3) 0.021(3) 0.021(3) 0.006(2) -0.002(2) -0.002(3)
C63 0.020(3) 0.021(4) 0.031(4) 0.004(3) 0.001(3) 0.000(3)
C64 0.033(4) 0.024(4) 0.019(3) 0.005(3) 0.005(3) -0.001(3)
C65 0.027(4) 0.015(4) 0.024(3) 0.004(3) -0.002(3) 0.000(3)
C631 0.024(4) 0.018(4) 0.025(4) 0.006(3) -0.002(3) -0.004(3)
C632 0.031(4) 0.020(4) 0.031(4) 0.003(3) -0.004(3) -0.007(3)
C633 0.030(4) 0.028(5) 0.044(5) 0.012(4) 0.001(4) -0.006(4)
C634 0.032(4) 0.020(4) 0.047(5) 0.005(4) -0.006(4) -0.001(3)
C635 0.037(5) 0.024(4) 0.030(4) -0.004(3) -0.001(3) -0.003(4)
C636 0.032(4) 0.029(4) 0.025(4) 0.004(3) 0.004(3) -0.001(3)
C651 0.030(4) 0.020(4) 0.024(4) 0.003(3) -0.006(3) 0.001(3)
C652 0.047(5) 0.025(4) 0.025(4) 0.003(3) -0.007(3) 0.000(4)
C653 0.055(5) 0.022(4) 0.018(3) 0.008(3) -0.005(3) -0.004(4)
C654 0.046(5) 0.027(5) 0.032(4) 0.010(3) 0.001(4) -0.003(4)
C655 0.037(4) 0.011(4) 0.023(3) 0.001(3) 0.003(3) 0.000(3)
C656 0.030(4) 0.023(4) 0.023(3) 0.003(3) 0.001(3) 0.003(3)
Cl1 0.0205(8) 0.0222(9) 0.0268(8) 0.0044(7) -0.0003(6) -0.0024(7)
Cl2 0.0199(8) 0.0238(9) 0.0243(8) 0.0032(7) -0.0002(6) -0.0018(7)
C1 0.039(5) 0.032(5) 0.045(5) -0.002(4) -0.013(4) 0.004(4)
Cl3 0.0324(11) 0.0507(14) 0.0351(11) 0.0083(10) 0.0001(8) 0.0077(10)
Cl4 0.085(2) 0.108(3) 0.080(2) 0.046(2) -0.0518(19) -0.057(2)
C2 0.071(8) 0.058(7) 0.052(6) -0.010(5) 0.012(6) -0.017(6)
Cl5 0.0751(18) 0.0462(14) 0.0373(12) 0.0051(11) 0.0012(12) -0.0180(13)
Cl6 0.070(2) 0.094(3) 0.098(3) -0.054(2) 0.0299(18) -0.0361(18)

loop_
_atom_type_symbol
_atom_type_description
_atom_type_scat_dispersion_real
_atom_type_scat_dispersion_imag
_atom_type_scat_source
C C 0.0033 0.0016
;
International Tables for Crystallography
(Vol. C, Tables 4.2.6.8 and 6.1.1.4)
;
H H 0.0000 0.0000
;
International Tables for Crystallography
(Vol. C, Table 6.1.1.4)
;
Cl Cl 0.1484 0.1585
;
International Tables for Crystallography
(Vol. C, Tables 4.2.6.8 and 6.1.1.4)
;
N N 0.0061 0.0033
;
International Tables for Crystallography
(Vol. C, Tables 4.2.6.8 and 6.1.1.4)
;
Pt Pt -1.7033 8.3905
;
International Tables for Crystallography
(Vol. C, Tables 4.2.6.8 and 6.1.1.4)
;

loop_
_geom_angle_atom_site_label_1
_geom_angle_atom_site_label_2
_geom_angle_atom_site_label_3
_geom_angle
C122 Pt1 N11 81.1(3)
C122 Pt1 N21 92.6(2)
N11 Pt1 N21 173.2(2)
C122 Pt1 N31 176.7(2)
N11 Pt1 N31 96.3(2)
N21 Pt1 N31 90.0(2)
C422 Pt2 N41 81.3(3)
C422 Pt2 N51 93.5(3)
N41 Pt2 N51 174.4(2)
C422 Pt2 N61 177.1(2)
N41 Pt2 N61 95.7(2)
N51 Pt2 N61 89.5(2)
C16 N11 C12 120.0(6)
C16 N11 Pt1 125.2(5)
C12 N11 Pt1 114.8(5)
N11 C12 C13 119.8(7)
N11 C12 C121 115.2(6)
C13 C12 C121 124.9(6)
C14 C13 C12 120.4(7)
C14 C13 H13 119.8
C12 C13 H13 119.8
C13 C14 C15 118.6(7)
C13 C14 H14 120.7
C15 C14 H14 120.7
C14 C15 C16 119.5(7)
C14 C15 H15 120.2
C16 C15 H15 120.2
N11 C16 C15 121.7(7)
N11 C16 H16 119.2
C15 C16 H16 119.2
C126 C121 C122 120.8(7)
C126 C121 C12 125.0(7)
C122 C121 C12 114.2(6)
C121 C122 C123 117.6(6)
C121 C122 Pt1 114.7(5)
C123 C122 Pt1 127.7(5)
C124 C123 C122 121.1(7)
C124 C123 H123 119.4
C122 C123 H123 119.4
C125 C124 C123 120.0(7)
C125 C124 H124 120.0
C123 C124 H124 120.0
C126 C125 C124 119.6(7)
C126 C125 H125 120.2
C124 C125 H125 120.2
C125 C126 C121 120.8(7)
C125 C126 H126 119.6
C121 C126 H126 119.6
C25 N21 N22 106.0(5)
C25 N21 Pt1 132.6(5)
N22 N21 Pt1 120.4(4)
C23 N22 N21 110.6(6)
C23 N22 H22 124.7
N21 N22 H22 124.7
N22 C23 C24 108.0(6)
N22 C23 C231 121.8(6)
C24 C23 C231 130.2(7)
C23 C24 C25 105.1(6)
C23 C24 H24 127.4
C25 C24 H24 127.4
N21 C25 C24 110.3(6)
N21 C25 C251 122.6(6)
C24 C25 C251 127.0(6)
C232 C231 C236 118.0(7)
C232 C231 C23 123.2(6)
C236 C231 C23 118.8(7)
C233 C232 C231 121.6(7)
C233 C232 H232 119.2
C231 C232 H232 119.2
C232 C233 C234 119.6(7)
C232 C233 H233 120.2
C234 C233 H233 120.2
C235 C234 C233 120.4(7)
C235 C234 H234 119.8
C233 C234 H234 119.8
C234 C235 C236 119.2(7)
C234 C235 H235 120.4
C236 C235 H235 120.4
C235 C236 C231 121.3(7)
C235 C236 H236 119.4
C231 C236 H236 119.4
C252 C251 C256 120.1(7)
C252 C251 C25 119.1(7)
C256 C251 C25 120.7(6)
C253 C252 C251 120.1(8)
C253 C252 H252 119.9
C251 C252 H252 119.9
C254 C253 C252 119.5(9)
C254 C253 H253 120.2
C252 C253 H253 120.2
C253 C254 C255 121.9(8)
C253 C254 H254 119.1
C255 C254 H254 119.1
C256 C255 C254 118.4(9)
C256 C255 H255 120.8
C254 C255 H255 120.8
C255 C256 C251 120.0(8)
C255 C256 H256 120.0
C251 C256 H256 120.0
N32 N31 C35 106.7(6)
N32 N31 Pt1 119.8(4)
C35 N31 Pt1 133.5(5)
N31 N32 C33 111.7(6)
N31 N32 H32 124.2
C33 N32 H32 124.2
N32 C33 C34 105.1(6)
N32 C33 C331 125.6(6)
C34 C33 C331 129.3(6)
C33 C34 C35 108.0(6)
C33 C34 H34 126.0
C35 C34 H34 126.0
N31 C35 C34 108.6(6)
N31 C35 C351 124.8(7)
C34 C35 C351 126.6(6)
C336 C331 C332 118.6(7)
C336 C331 C33 118.8(7)
C332 C331 C33 122.5(7)
C333 C332 C331 120.0(7)
C333 C332 H332 120.0
C331 C332 H332 120.0
C332 C333 C334 121.2(8)
C332 C333 H333 119.4
C334 C333 H333 119.4
C333 C334 C335 119.0(8)
C333 C334 H334 120.5
C335 C334 H334 120.5
C336 C335 C334 120.2(7)
C336 C335 H335 119.9
C334 C335 H335 119.9
C335 C336 C331 121.1(7)
C335 C336 H336 119.5
C331 C336 H336 119.5
C356 C351 C352 118.4(7)
C356 C351 C35 124.3(7)
C352 C351 C35 117.3(7)
C353 C352 C351 120.8(9)
C353 C352 H352 119.6
C351 C352 H352 119.6
C352 C353 C354 120.2(8)
C352 C353 H353 119.9
C354 C353 H353 119.9
C355 C354 C353 118.9(8)
C355 C354 H354 120.5
C353 C354 H354 120.5
C354 C355 C356 120.6(9)
C354 C355 H355 119.7
C356 C355 H355 119.7
C351 C356 C355 121.1(8)
C351 C356 H356 119.5
C355 C356 H356 119.5
C46 N41 C42 119.8(6)
C46 N41 Pt2 125.2(5)
C42 N41 Pt2 114.9(5)
N41 C42 C43 119.1(7)
N41 C42 C421 113.9(6)
C43 C42 C421 126.9(7)
C44 C43 C42 120.8(8)
C44 C43 H43 119.6
C42 C43 H43 119.6
C45 C44 C43 119.1(7)
C45 C44 H44 120.5
C43 C44 H44 120.5
C44 C45 C46 119.2(7)
C44 C45 H45 120.4
C46 C45 H45 120.4
N41 C46 C45 121.9(8)
N41 C46 H46 119.0
C45 C46 H46 119.0
C422 C421 C426 120.9(7)
C422 C421 C42 115.9(7)
C426 C421 C42 123.2(7)
C423 C422 C421 117.2(7)
C423 C422 Pt2 129.0(5)
C421 C422 Pt2 113.8(5)
C424 C423 C422 122.3(7)
C424 C423 H423 118.9
C422 C423 H423 118.9
C423 C424 C425 120.7(8)
C423 C424 H424 119.6
C425 C424 H424 119.6
C424 C425 C426 119.0(7)
C424 C425 H425 120.5
C426 C425 H425 120.5
C425 C426 C421 119.8(7)
C425 C426 H426 120.1
C421 C426 H426 120.1
C55 N51 N52 107.5(5)
C55 N51 Pt2 132.6(5)
N52 N51 Pt2 119.6(4)
N51 N52 C53 110.8(5)
N51 N52 H52 124.6
C53 N52 H52 124.6
N52 C53 C54 106.8(6)
N52 C53 C531 122.5(6)
C54 C53 C531 130.6(6)
C53 C54 C55 106.1(6)
C53 C54 H54 127.0
C55 C54 H54 127.0
N51 C55 C54 108.7(6)
N51 C55 C551 123.7(6)
C54 C55 C551 127.5(6)
C532 C531 C536 118.3(6)
C532 C531 C53 122.8(6)
C536 C531 C53 118.8(6)
C533 C532 C531 121.0(7)
C533 C532 H532 119.5
C531 C532 H532 119.5
C532 C533 C534 120.1(7)
C532 C533 H533 120.0
C534 C533 H533 120.0
C533 C534 C535 119.8(7)
C533 C534 H534 120.1
C535 C534 H534 120.1
C536 C535 C534 121.2(7)
C536 C535 H535 119.4
C534 C535 H535 119.4
C535 C536 C531 119.6(7)
C535 C536 H536 120.2
C531 C536 H536 120.2
C556 C551 C552 119.2(7)
C556 C551 C55 121.9(6)
C552 C551 C55 118.7(7)
C551 C552 C553 120.0(7)
C551 C552 H552 120.0
C553 C552 H552 120.0
C554 C553 C552 120.4(7)
C554 C553 H553 119.8
C552 C553 H553 119.8
C553 C554 C555 119.3(7)
C553 C554 H554 120.4
C555 C554 H554 120.4
C556 C555 C554 120.2(7)
C556 C555 H555 119.9
C554 C555 H555 119.9
C555 C556 C551 120.9(7)
C555 C556 H556 119.6
C551 C556 H556 119.6
N62 N61 C65 106.0(5)
N62 N61 Pt2 119.1(4)
C65 N61 Pt2 134.8(5)
N61 N62 C63 112.4(6)
N61 N62 H62 123.8
C63 N62 H62 123.8
N62 C63 C64 105.9(6)
N62 C63 C631 124.9(7)
C64 C63 C631 129.2(7)
C63 C64 C65 107.2(7)
C63 C64 H64 126.4
C65 C64 H64 126.4
N61 C65 C64 108.4(6)
N61 C65 C651 125.2(6)
C64 C65 C651 126.4(7)
C632 C631 C636 119.9(7)
C632 C631 C63 122.0(7)
C636 C631 C63 118.1(6)
C631 C632 C633 119.3(8)
C631 C632 H632 120.3
C633 C632 H632 120.3
C634 C633 C632 120.9(8)
C634 C633 H633 119.6
C632 C633 H633 119.6
C635 C634 C633 120.1(8)
C635 C634 H634 120.0
C633 C634 H634 120.0
C634 C635 C636 119.6(7)
C634 C635 H635 120.2
C636 C635 H635 120.2
C631 C636 C635 120.2(7)
C631 C636 H636 119.9
C635 C636 H636 119.9
C656 C651 C652 117.6(7)
C656 C651 C65 123.8(7)
C652 C651 C65 118.5(7)
C653 C652 C651 121.7(7)
C653 C652 H652 119.1
C651 C652 H652 119.1
C652 C653 C654 119.4(7)
C652 C653 H653 120.3
C654 C653 H653 120.3
C655 C654 C653 120.0(7)
C655 C654 H654 120.0
C653 C654 H654 120.0
C654 C655 C656 120.1(7)
C654 C655 H655 119.9
C656 C655 H655 119.9
C651 C656 C655 121.1(7)
C651 C656 H656 119.4
C655 C656 H656 119.4
Cl4 C1 Cl3 112.6(5)
Cl4 C1 H1A 109.1
Cl3 C1 H1A 109.1
Cl4 C1 H1B 109.1
Cl3 C1 H1B 109.1
H1A C1 H1B 107.8
Cl5 C2 Cl6 112.8(6)
Cl5 C2 H2A 109.0
Cl6 C2 H2A 109.0
Cl5 C2 H2B 109.0
Cl6 C2 H2B 109.0
H2A C2 H2B 107.8

loop_
_geom_bond_atom_site_label_1
_geom_bond_atom_site_label_2
_geom_bond_distance
Pt1 C122 1.994(7)
Pt1 N11 2.027(6)
Pt1 N21 2.032(6)
Pt1 N31 2.138(6)
Pt2 C422 1.993(7)
Pt2 N41 2.019(6)
Pt2 N51 2.046(5)
Pt2 N61 2.127(6)
N11 C16 1.340(9)
N11 C12 1.360(9)
C12 C13 1.398(9)
C12 C121 1.456(10)
C13 C14 1.378(10)
C13 H13 0.9300
C14 C15 1.381(11)
C14 H14 0.9300
C15 C16 1.385(10)
C15 H15 0.9300
C16 H16 0.9300
C121 C126 1.392(10)
C121 C122 1.405(9)
C122 C123 1.408(9)
C123 C124 1.395(10)
C123 H123 0.9300
C124 C125 1.392(11)
C124 H124 0.9300
C125 C126 1.379(11)
C125 H125 0.9300
C126 H126 0.9300
N21 C25 1.331(9)
N21 N22 1.372(7)
N22 C23 1.348(8)
N22 H22 0.8600
C23 C24 1.371(9)
C23 C231 1.470(9)
C24 C25 1.414(9)
C24 H24 0.9300
C25 C251 1.485(9)
C231 C232 1.394(10)
C231 C236 1.399(9)
C232 C233 1.383(10)
C232 H232 0.9300
C233 C234 1.391(10)
C233 H233 0.9300
C234 C235 1.389(11)
C234 H234 0.9300
C235 C236 1.398(10)
C235 H235 0.9300
C236 H236 0.9300
C251 C252 1.391(10)
C251 C256 1.399(10)
C252 C253 1.383(11)
C252 H252 0.9300
C253 C254 1.371(14)
C253 H253 0.9300
C254 C255 1.400(14)
C254 H254 0.9300
C255 C256 1.392(11)
C255 H255 0.9300
C256 H256 0.9300
N31 N32 1.347(8)
N31 C35 1.348(8)
N32 C33 1.363(8)
N32 H32 0.8600
C33 C34 1.379(10)
C33 C331 1.462(10)
C34 C35 1.387(10)
C34 H34 0.9300
C35 C351 1.478(10)
C331 C336 1.396(10)
C331 C332 1.399(10)
C332 C333 1.385(10)
C332 H332 0.9300
C333 C334 1.388(11)
C333 H333 0.9300
C334 C335 1.391(11)
C334 H334 0.9300
C335 C336 1.384(10)
C335 H335 0.9300
C336 H336 0.9300
C351 C356 1.372(11)
C351 C352 1.406(10)
C352 C353 1.380(12)
C352 H352 0.9300
C353 C354 1.390(14)
C353 H353 0.9300
C354 C355 1.385(12)
C354 H354 0.9300
C355 C356 1.387(11)
C355 H355 0.9300
C356 H356 0.9300
N41 C46 1.341(9)
N41 C42 1.383(9)
C42 C43 1.395(10)
C42 C421 1.439(10)
C43 C44 1.381(11)
C43 H43 0.9300
C44 C45 1.379(12)
C44 H44 0.9300
C45 C46 1.394(10)
C45 H45 0.9300
C46 H46 0.9300
C421 C422 1.405(9)
C421 C426 1.405(11)
C422 C423 1.387(10)
C423 C424 1.371(10)
C423 H423 0.9300
C424 C425 1.385(11)
C424 H424 0.9300
C425 C426 1.393(12)
C425 H425 0.9300
C426 H426 0.9300
N51 C55 1.330(8)
N51 N52 1.348(7)
N52 C53 1.354(8)
N52 H52 0.8600
C53 C54 1.375(9)
C53 C531 1.467(9)
C54 C55 1.415(9)
C54 H54 0.9300
C55 C551 1.475(9)
C531 C532 1.398(10)
C531 C536 1.414(9)
C532 C533 1.379(10)
C532 H532 0.9300
C533 C534 1.380(10)
C533 H533 0.9300
C534 C535 1.380(10)
C534 H534 0.9300
C535 C536 1.377(10)
C535 H535 0.9300
C536 H536 0.9300
C551 C556 1.380(10)
C551 C552 1.391(9)
C552 C553 1.392(10)
C552 H552 0.9300
C553 C554 1.383(11)
C553 H553 0.9300
C554 C555 1.389(10)
C554 H554 0.9300
C555 C556 1.379(10)
C555 H555 0.9300
C556 H556 0.9300
N61 N62 1.346(8)
N61 C65 1.362(9)
N62 C63 1.351(9)
N62 H62 0.8600
C63 C64 1.378(10)
C63 C631 1.473(10)
C64 C65 1.402(10)
C64 H64 0.9300
C65 C651 1.462(10)
C631 C632 1.382(10)
C631 C636 1.396(10)
C632 C633 1.396(11)
C632 H632 0.9300
C633 C634 1.380(12)
C633 H633 0.9300
C634 C635 1.380(11)
C634 H634 0.9300
C635 C636 1.399(11)
C635 H635 0.9300
C636 H636 0.9300
C651 C656 1.383(10)
C651 C652 1.411(10)
C652 C653 1.374(10)
C652 H652 0.9300
C653 C654 1.395(11)
C653 H653 0.9300
C654 C655 1.374(10)
C654 H654 0.9300
C655 C656 1.396(9)
C655 H655 0.9300
C656 H656 0.9300
C1 Cl4 1.701(9)
C1 Cl3 1.771(8)
C1 H1A 0.9700
C1 H1B 0.9700
C2 Cl5 1.734(11)
C2 Cl6 1.761(11)
C2 H2A 0.9700
C2 H2B 0.9700

loop_
_geom_hbond_atom_site_label_D
_geom_hbond_atom_site_label_H
_geom_hbond_atom_site_label_A
_geom_hbond_distance_DA
_geom_hbond_distance_DH
_geom_hbond_distance_HA
_geom_hbond_angle_DHA
_geom_hbond_publ_flag
N22 H22 Cl2 3.049(6) 0.860 2.284 148.3 no
N32 H32 Cl2 3.123(6) 0.860 2.276 168.3 no
N52 H52 Cl1 3.062(6) 0.860 2.280 151.3 no
N62 H62 Cl1 3.152(6) 0.860 2.304 168.8 no

loop_
_geom_torsion_atom_site_label_1
_geom_torsion_atom_site_label_2
_geom_torsion_atom_site_label_3
_geom_torsion_atom_site_label_4
_geom_torsion
C122 Pt1 N11 C16 176.8(6)
N21 Pt1 N11 C16 155.3(18)
N31 Pt1 N11 C16 -5.2(6)
C122 Pt1 N11 C12 0.2(5)
N21 Pt1 N11 C12 -21(2)
N31 Pt1 N11 C12 178.2(5)
C16 N11 C12 C13 -1.1(10)
Pt1 N11 C12 C13 175.7(5)
C16 N11 C12 C121 -178.8(6)
Pt1 N11 C12 C121 -2.0(8)
N11 C12 C13 C14 0.5(11)
C121 C12 C13 C14 178.0(7)
C12 C13 C14 C15 -0.3(12)
C13 C14 C15 C16 0.5(12)
C12 N11 C16 C15 1.3(11)
Pt1 N11 C16 C15 -175.1(6)
C14 C15 C16 N11 -1.1(12)
N11 C12 C121 C126 -177.9(7)
C13 C12 C121 C126 4.5(12)
N11 C12 C121 C122 3.3(9)
C13 C12 C121 C122 -174.2(7)
C126 C121 C122 C123 -0.9(10)
C12 C121 C122 C123 178.0(6)
C126 C121 C122 Pt1 178.1(5)
C12 C121 C122 Pt1 -3.1(8)
N11 Pt1 C122 C121 1.6(5)
N21 Pt1 C122 C121 179.2(5)
N31 Pt1 C122 C121 -36(5)
N11 Pt1 C122 C123 -179.6(7)
N21 Pt1 C122 C123 -2.0(6)
N31 Pt1 C122 C123 143(4)
C121 C122 C123 C124 -0.2(10)
Pt1 C122 C123 C124 -178.9(5)
C122 C123 C124 C125 1.0(11)
C123 C124 C125 C126 -0.8(11)
C124 C125 C126 C121 -0.2(12)
C122 C121 C126 C125 1.0(11)
C12 C121 C126 C125 -177.6(7)
C122 Pt1 N21 C25 82.4(7)
N11 Pt1 N21 C25 104(2)
N31 Pt1 N21 C25 -95.8(6)
C122 Pt1 N21 N22 -84.3(5)
N11 Pt1 N21 N22 -63(2)
N31 Pt1 N21 N22 97.6(5)
C25 N21 N22 C23 0.1(7)
Pt1 N21 N22 C23 169.9(4)
N21 N22 C23 C24 0.2(8)
N21 N22 C23 C231 179.6(6)
N22 C23 C24 C25 -0.4(8)
C231 C23 C24 C25 -179.7(7)
N22 N21 C25 C24 -0.4(8)
Pt1 N21 C25 C24 -168.4(5)
N22 N21 C25 C251 -178.6(6)
Pt1 N21 C25 C251 13.4(10)
C23 C24 C25 N21 0.5(8)
C23 C24 C25 C251 178.7(7)
N22 C23 C231 C232 -7.3(10)
C24 C23 C231 C232 171.9(7)
N22 C23 C231 C236 172.8(6)
C24 C23 C231 C236 -8.0(11)
C236 C231 C232 C233 -0.4(11)
C23 C231 C232 C233 179.6(7)
C231 C232 C233 C234 1.0(11)
C232 C233 C234 C235 -0.8(11)
C233 C234 C235 C236 0.1(11)
C234 C235 C236 C231 0.4(11)
C232 C231 C236 C235 -0.3(10)
C23 C231 C236 C235 179.7(6)
N21 C25 C251 C252 108.5(8)
C24 C25 C251 C252 -69.4(10)
N21 C25 C251 C256 -74.5(9)
C24 C25 C251 C256 107.5(9)
C256 C251 C252 C253 0.6(12)
C25 C251 C252 C253 177.6(7)
C251 C252 C253 C254 -2.2(13)
C252 C253 C254 C255 1.3(15)
C253 C254 C255 C256 1.2(15)
C254 C255 C256 C251 -2.8(13)
C252 C251 C256 C255 1.9(11)
C25 C251 C256 C255 -175.0(7)
C122 Pt1 N31 N32 146(4)
N11 Pt1 N31 N32 109.2(5)
N21 Pt1 N31 N32 -68.6(5)
C122 Pt1 N31 C35 -36(5)
N11 Pt1 N31 C35 -72.9(6)
N21 Pt1 N31 C35 109.4(6)
C35 N31 N32 C33 -0.9(7)
Pt1 N31 N32 C33 177.6(4)
N31 N32 C33 C34 0.5(7)
N31 N32 C33 C331 177.8(6)
N32 C33 C34 C35 0.1(8)
C331 C33 C34 C35 -177.1(7)
N32 N31 C35 C34 0.9(7)
Pt1 N31 C35 C34 -177.2(5)
N32 N31 C35 C351 -178.9(6)
Pt1 N31 C35 C351 2.9(11)
C33 C34 C35 N31 -0.6(8)
C33 C34 C35 C351 179.2(7)
N32 C33 C331 C336 174.6(7)
C34 C33 C331 C336 -8.7(11)
N32 C33 C331 C332 -9.1(11)
C34 C33 C331 C332 167.6(7)
C336 C331 C332 C333 1.3(11)
C33 C331 C332 C333 -175.1(7)
C331 C332 C333 C334 0.2(11)
C332 C333 C334 C335 -1.0(12)
C333 C334 C335 C336 0.2(12)
C334 C335 C336 C331 1.4(12)
C332 C331 C336 C335 -2.1(11)
C33 C331 C336 C335 174.4(7)
N31 C35 C351 C356 -22.6(12)
C34 C35 C351 C356 157.6(8)
N31 C35 C351 C352 161.2(7)
C34 C35 C351 C352 -18.5(11)
C356 C351 C352 C353 1.5(13)
C35 C351 C352 C353 177.9(8)
C351 C352 C353 C354 0.6(14)
C352 C353 C354 C355 -2.6(15)
C353 C354 C355 C356 2.5(14)
C352 C351 C356 C355 -1.6(12)
C35 C351 C356 C355 -177.8(7)
C354 C355 C356 C351 -0.4(13)
C422 Pt2 N41 C46 -176.3(6)
N51 Pt2 N41 C46 -155(2)
N61 Pt2 N41 C46 4.1(6)
C422 Pt2 N41 C42 -0.5(5)
N51 Pt2 N41 C42 21(3)
N61 Pt2 N41 C42 179.9(5)
C46 N41 C42 C43 1.4(10)
Pt2 N41 C42 C43 -174.6(6)
C46 N41 C42 C421 178.8(7)
Pt2 N41 C42 C421 2.8(8)
N41 C42 C43 C44 -0.9(12)
C421 C42 C43 C44 -177.9(8)
C42 C43 C44 C45 -0.4(13)
C43 C44 C45 C46 1.1(12)
C42 N41 C46 C45 -0.7(11)
Pt2 N41 C46 C45 174.9(6)
C44 C45 C46 N41 -0.6(12)
N41 C42 C421 C422 -4.4(10)
C43 C42 C421 C422 172.7(7)
N41 C42 C421 C426 176.3(7)
C43 C42 C421 C426 -6.6(13)
C426 C421 C422 C423 2.9(11)
C42 C421 C422 C423 -176.4(7)
C426 C421 C422 Pt2 -176.7(6)
C42 C421 C422 Pt2 4.0(8)
N41 Pt2 C422 C423 178.5(7)
N51 Pt2 C422 C423 0.5(7)
N61 Pt2 C422 C423 -173(5)
N41 Pt2 C422 C421 -1.9(5)
N51 Pt2 C422 C421 -179.9(5)
N61 Pt2 C422 C421 7(5)
C421 C422 C423 C424 -2.4(11)
Pt2 C422 C423 C424 177.2(6)
C422 C423 C424 C425 0.8(12)
C423 C424 C425 C426 0.4(12)
C424 C425 C426 C421 0.1(12)
C422 C421 C426 C425 -1.8(12)
C42 C421 C426 C425 177.4(7)
C422 Pt2 N51 C55 -86.8(7)
N41 Pt2 N51 C55 -108(2)
N61 Pt2 N51 C55 92.8(7)
C422 Pt2 N51 N52 85.8(5)
N41 Pt2 N51 N52 65(2)
N61 Pt2 N51 N52 -94.5(5)
C55 N51 N52 C53 -0.2(8)
Pt2 N51 N52 C53 -174.6(4)
N51 N52 C53 C54 0.5(8)
N51 N52 C53 C531 178.2(6)
N52 C53 C54 C55 -0.6(8)
C531 C53 C54 C55 -178.0(7)
N52 N51 C55 C54 -0.2(8)
Pt2 N51 C55 C54 173.1(5)
N52 N51 C55 C551 -177.4(6)
Pt2 N51 C55 C551 -4.1(11)
C53 C54 C55 N51 0.5(8)
C53 C54 C55 C551 177.6(7)
N52 C53 C531 C532 2.4(11)
C54 C53 C531 C532 179.4(7)
N52 C53 C531 C536 -176.0(6)
C54 C53 C531 C536 1.0(11)
C536 C531 C532 C533 0.4(11)
C53 C531 C532 C533 -178.0(7)
C531 C532 C533 C534 -0.8(11)
C532 C533 C534 C535 0.0(11)
C533 C534 C535 C536 1.3(11)
C534 C535 C536 C531 -1.7(11)
C532 C531 C536 C535 0.8(10)
C53 C531 C536 C535 179.3(6)
N51 C55 C551 C556 63.5(10)
C54 C55 C551 C556 -113.2(8)
N51 C55 C551 C552 -121.4(8)
C54 C55 C551 C552 61.8(10)
C556 C551 C552 C553 -1.0(11)
C55 C551 C552 C553 -176.2(7)
C551 C552 C553 C554 2.6(12)
C552 C553 C554 C555 -2.3(12)
C553 C554 C555 C556 0.3(12)
C554 C555 C556 C551 1.3(12)
C552 C551 C556 C555 -0.9(11)
C55 C551 C556 C555 174.1(7)
C422 Pt2 N61 N62 -114(5)
N41 Pt2 N61 N62 -105.0(5)
N51 Pt2 N61 N62 73.0(5)
C422 Pt2 N61 C65 68(5)
N41 Pt2 N61 C65 76.6(7)
N51 Pt2 N61 C65 -105.3(7)
C65 N61 N62 C63 0.0(8)
Pt2 N61 N62 C63 -178.8(5)
N61 N62 C63 C64 0.0(8)
N61 N62 C63 C631 -178.5(6)
N62 C63 C64 C65 0.0(8)
C631 C63 C64 C65 178.4(7)
N62 N61 C65 C64 0.1(8)
Pt2 N61 C65 C64 178.6(5)
N62 N61 C65 C651 180.0(7)
Pt2 N61 C65 C651 -1.5(11)
C63 C64 C65 N61 -0.1(8)
C63 C64 C65 C651 -180.0(7)
N62 C63 C631 C632 12.5(11)
C64 C63 C631 C632 -165.6(8)
N62 C63 C631 C636 -170.4(7)
C64 C63 C631 C636 11.5(12)
C636 C631 C632 C633 -0.6(11)
C63 C631 C632 C633 176.4(7)
C631 C632 C633 C634 0.1(12)
C632 C633 C634 C635 -0.2(12)
C633 C634 C635 C636 0.8(12)
C632 C631 C636 C635 1.2(11)
C63 C631 C636 C635 -175.9(7)
C634 C635 C636 C631 -1.3(12)
N61 C65 C651 C656 14.2(12)
C64 C65 C651 C656 -165.9(8)
N61 C65 C651 C652 -168.9(7)
C64 C65 C651 C652 11.0(12)
C656 C651 C652 C653 -2.3(12)
C65 C651 C652 C653 -179.4(8)
C651 C652 C653 C654 1.7(13)
C652 C653 C654 C655 -0.4(13)
C653 C654 C655 C656 -0.3(13)
C652 C651 C656 C655 1.6(11)
C65 C651 C656 C655 178.5(7)
C654 C655 C656 C651 -0.3(12)
